data_1503705
loop_
_publ_author_name
'Ma, Wai S.'
'Mutka, Tina'
'Vesley, Brian'
'Amsler, Margaret O.'
'McClintock, James B.'
'Amsler, Charles D.'
'Perman, Jason A.'
'Singh, Maya P.'
'Maiese, William M.'
'Zaworotko, Michael J.'
'Kyle, Dennis E.'
'Baker, Bill J.'

_publ_section_title
;
 Norselic acids A-E, highly oxidized anti-infective steroids that deter
 mesograzer predation, from the Antarctic sponge Crella sp.
;
_journal_issue 10
_journal_name_full 'Journal of natural products'
_journal_page_first 1842
_journal_page_last 1846
_journal_paper_doi 10.1021/np900382x
_journal_volume 72
_journal_year 2009
_chemical_formula_sum 'C29 H40 O4'
_chemical_formula_weight 452.61
_chemical_name_systematic
; 
 ? 
;
_space_group_IT_number 19
_symmetry_cell_setting orthorhombic
_symmetry_space_group_name_Hall 'P 2ac 2ab'
_symmetry_space_group_name_H-M 'P 21 21 21'
_atom_sites_solution_hydrogens geom
_atom_sites_solution_primary direct
_atom_sites_solution_secondary difmap
_audit_creation_method SHELXL-97
_cell_angle_alpha 90.00
_cell_angle_beta 90.00
_cell_angle_gamma 90.00
_cell_formula_units_Z 4
_cell_length_a 6.646(2)
_cell_length_b 17.261(5)
_cell_length_c 22.793(6)
_cell_measurement_reflns_used 1123
_cell_measurement_temperature 100(2)
_cell_measurement_theta_max 45.61
_cell_measurement_theta_min 3.21
_cell_volume 2614.7(13)
_computing_cell_refinement 'Bruker SMART'
_computing_data_collection 'Bruker SMART'
_computing_data_reduction 'Bruker SAINT'
_computing_molecular_graphics 'Bruker SHELXTL'
_computing_publication_material 'Bruker SHELXTL'
_computing_structure_refinement 'SHELXL-97 (Sheldrick, 1997)'
_computing_structure_solution 'SHELXS-97 (Sheldrick, 1990)'
_diffrn_ambient_temperature 100(2)
_diffrn_measured_fraction_theta_full 0.801
_diffrn_measured_fraction_theta_max 0.801
_diffrn_measurement_device_type 'CCD area detector'
_diffrn_measurement_method 'phi and omega scans'
_diffrn_radiation_monochromator graphite
_diffrn_radiation_source 'fine-focus sealed tube'
_diffrn_radiation_type CuK\a
_diffrn_radiation_wavelength 1.54178
_diffrn_reflns_av_R_equivalents 0.0665
_diffrn_reflns_av_sigmaI/netI 0.1008
_diffrn_reflns_limit_h_max 7
_diffrn_reflns_limit_h_min -5
_diffrn_reflns_limit_k_max 12
_diffrn_reflns_limit_k_min -15
_diffrn_reflns_limit_l_max 26
_diffrn_reflns_limit_l_min -20
_diffrn_reflns_number 7788
_diffrn_reflns_theta_full 65.13
_diffrn_reflns_theta_max 65.13
_diffrn_reflns_theta_min 3.21
_exptl_absorpt_coefficient_mu 0.589
_exptl_absorpt_correction_T_max 0.9327
_exptl_absorpt_correction_T_min 0.7775
_exptl_absorpt_correction_type multi-scan
_exptl_absorpt_process_details SADABS
_exptl_crystal_colour colorless
_exptl_crystal_density_diffrn 1.150
_exptl_crystal_density_meas ?
_exptl_crystal_density_method 'not measured'
_exptl_crystal_description parallepiped
_exptl_crystal_F_000 984
_exptl_crystal_size_max 0.45
_exptl_crystal_size_mid 0.16
_exptl_crystal_size_min 0.12
_refine_diff_density_max 0.220
_refine_diff_density_min -0.176
_refine_diff_density_rms 0.045
_refine_ls_abs_structure_details 'Flack H D (1983), Acta Cryst. A39, 876-881'
_refine_ls_abs_structure_Flack -0.4(6)
_refine_ls_extinction_coef 0.0047(7)
_refine_ls_extinction_expression Fc^*^=kFc[1+0.001xFc^2^\l^3^/sin(2\q)]^-1/4^
_refine_ls_extinction_method SHELXL
_refine_ls_goodness_of_fit_ref 1.056
_refine_ls_hydrogen_treatment constr
_refine_ls_matrix_type full
_refine_ls_number_parameters 304
_refine_ls_number_reflns 3305
_refine_ls_number_restraints 0
_refine_ls_restrained_S_all 1.056
_refine_ls_R_factor_all 0.0948
_refine_ls_R_factor_gt 0.0629
_refine_ls_shift/su_max 0.000
_refine_ls_shift/su_mean 0.000
_refine_ls_structure_factor_coef Fsqd
_refine_ls_weighting_details 'calc w=1/[\s^2^(Fo^2^)+(0.0729P)^2^+0.0000P] where P=(Fo^2^+2Fc^2^)/3'
_refine_ls_weighting_scheme calc
_refine_ls_wR_factor_gt 0.1586
_refine_ls_wR_factor_ref 0.1825
_reflns_number_gt 2185
_reflns_number_total 3305
_reflns_threshold_expression >2sigma(I)
_cod_data_source_file np900382x_si_002.cif
_cod_data_source_block norsellicacid_0m
_cod_depositor_comments
;
The following automatic conversions were performed:

'_symmetry_cell_setting' value 'Orthorhombic' changed to
'orthorhombic' according to
/home/saulius/struct/CIF-dictionaries/cif_core.dic dictionary named
'cif_core.dic' version 2.4.2 from 2011-04-26.

Automatic conversion script
Id: cif_fix_values 1715 2011-07-08 13:25:40Z adriana 

The following automatic conversions were performed:

'_exptl_crystal_density_meas' value 'not measured' was changed to '?'
- the value is perceived as not measured.

Automatic conversion script
Id: cif_fix_values 3008 2015-01-20 13:52:24Z robertas 
;
_cod_original_cell_volume 2614.6(13)
_cod_original_sg_symbol_H-M P2(1)2(1)2(1)
_cod_database_code 1503705

loop_
_symmetry_equiv_pos_as_xyz
'x, y, z'
'-x+1/2, -y, z+1/2'
'-x, y+1/2, -z+1/2'
'x+1/2, -y+1/2, -z'

loop_
_atom_site_label
_atom_site_type_symbol
_atom_site_fract_x
_atom_site_fract_y
_atom_site_fract_z
_atom_site_U_iso_or_equiv
_atom_site_adp_type
_atom_site_occupancy
_atom_site_symmetry_multiplicity
_atom_site_calc_flag
_atom_site_refinement_flags
O4 O 0.4175(5) 0.3497(2) 0.83525(13) 0.0650(10) Uani 1 1 d .
H4 H 0.4098 0.3591 0.7992 0.097 Uiso 1 1 calc R
O3 O 0.4004(6) -0.0215(2) 0.62686(18) 0.0893(13) Uani 1 1 d .
H3O H 0.4901 -0.0531 0.6368 0.134 Uiso 1 1 calc R
O1 O -0.0803(10) 0.0613(3) 0.26480(17) 0.137(2) Uani 1 1 d .
O2 O 0.6546(7) 0.0563(3) 0.6237(3) 0.128(2) Uani 1 1 d .
C16 C 0.3279(8) 0.1730(3) 0.64599(19) 0.0581(13) Uani 1 1 d .
H16 H 0.2088 0.2064 0.6371 0.070 Uiso 1 1 calc R
C22 C 0.3240(8) 0.2176(3) 0.81358(18) 0.0580(13) Uani 1 1 d .
H22A H 0.4654 0.2024 0.8210 0.070 Uiso 1 1 calc R
H22B H 0.2372 0.1744 0.8269 0.070 Uiso 1 1 calc R
C4 C 0.2461(8) 0.0200(3) 0.4164(2) 0.0628(14) Uani 1 1 d .
C26 C 0.0629(8) 0.3160(4) 0.8423(2) 0.0648(15) Uani 1 1 d .
C13 C 0.3281(7) 0.1079(3) 0.59919(18) 0.0502(12) Uani 1 1 d .
C1 C 0.0189(13) 0.0476(4) 0.3084(2) 0.091(2) Uani 1 1 d .
C19 C 0.3144(8) 0.1530(3) 0.71178(19) 0.0581(13) Uani 1 1 d .
H19 H 0.4422 0.1266 0.7235 0.070 Uiso 1 1 calc R
C8 C 0.4344(8) 0.1007(3) 0.49204(18) 0.0599(14) Uani 1 1 d .
H8 H 0.5225 0.0567 0.5045 0.072 Uiso 1 1 calc R
C18 C 0.5782(9) 0.2029(3) 0.5674(2) 0.0702(16) Uani 1 1 d .
H18A H 0.5917 0.2505 0.5435 0.084 Uiso 1 1 calc R
H18B H 0.7071 0.1742 0.5664 0.084 Uiso 1 1 calc R
C11 C 0.1341(8) 0.0252(3) 0.52643(18) 0.0632(14) Uani 1 1 d .
H11A H 0.2086 -0.0234 0.5341 0.076 Uiso 1 1 calc R
H11B H -0.0051 0.0110 0.5153 0.076 Uiso 1 1 calc R
C12 C 0.1275(7) 0.0724(3) 0.58252(18) 0.0537(13) Uani 1 1 d .
H12A H 0.0273 0.1144 0.5778 0.064 Uiso 1 1 calc R
H12B H 0.0814 0.0387 0.6150 0.064 Uiso 1 1 calc R
C14 C 0.4061(8) 0.1528(3) 0.54530(18) 0.0574(13) Uani 1 1 d .
H14 H 0.2961 0.1896 0.5345 0.069 Uiso 1 1 calc R
C7 C 0.2322(8) 0.0666(3) 0.47515(18) 0.0570(13) Uani 1 1 d .
H7 H 0.1435 0.1120 0.4665 0.068 Uiso 1 1 calc R
C3 C 0.0538(10) -0.0184(4) 0.4014(2) 0.0763(17) Uani 1 1 d .
H3 H -0.0014 -0.0534 0.4292 0.092 Uiso 1 1 calc R
C15 C 0.4809(9) 0.0453(3) 0.6173(2) 0.0594(14) Uani 1 1 d .
C17 C 0.5178(9) 0.2226(3) 0.6309(2) 0.0749(17) Uani 1 1 d .
H17A H 0.4865 0.2784 0.6344 0.090 Uiso 1 1 calc R
H17B H 0.6292 0.2101 0.6581 0.090 Uiso 1 1 calc R
C25 C 0.2766(14) 0.3378(4) 0.9571(2) 0.120(3) Uani 1 1 d .
H25A H 0.3534 0.3837 0.9453 0.180 Uiso 1 1 calc R
H25B H 0.3155 0.3226 0.9970 0.180 Uiso 1 1 calc R
H25C H 0.1325 0.3498 0.9562 0.180 Uiso 1 1 calc R
C6 C 0.4078(10) -0.0442(3) 0.4212(2) 0.0780(17) Uani 1 1 d .
H6A H 0.3749 -0.0786 0.4540 0.117 Uiso 1 1 calc R
H6B H 0.5398 -0.0205 0.4279 0.117 Uiso 1 1 calc R
H6C H 0.4110 -0.0741 0.3847 0.117 Uiso 1 1 calc R
C10 C 0.4801(11) 0.1268(4) 0.3855(2) 0.089(2) Uani 1 1 d .
H10 H 0.5545 0.1506 0.3548 0.107 Uiso 1 1 calc R
C24 C 0.3206(10) 0.2719(3) 0.91513(19) 0.0757(17) Uani 1 1 d .
H24A H 0.2403 0.2263 0.9272 0.091 Uiso 1 1 calc R
H24B H 0.4644 0.2577 0.9188 0.091 Uiso 1 1 calc R
C23 C 0.2759(8) 0.2893(3) 0.85043(19) 0.0569(13) Uani 1 1 d .
C21 C 0.2951(9) 0.2280(3) 0.74750(19) 0.0652(14) Uani 1 1 d .
H21A H 0.3960 0.2656 0.7330 0.078 Uiso 1 1 calc R
H21B H 0.1602 0.2505 0.7404 0.078 Uiso 1 1 calc R
C20 C 0.1405(10) 0.0988(3) 0.7252(2) 0.0762(18) Uani 1 1 d .
H20A H 0.0157 0.1207 0.7094 0.114 Uiso 1 1 calc R
H20B H 0.1278 0.0925 0.7677 0.114 Uiso 1 1 calc R
H20C H 0.1658 0.0483 0.7070 0.114 Uiso 1 1 calc R
C5 C 0.2080(13) 0.0870(4) 0.3196(2) 0.092(2) Uani 1 1 d .
H5 H 0.2613 0.1201 0.2902 0.111 Uiso 1 1 calc R
C9 C 0.5360(10) 0.1396(4) 0.4408(2) 0.0832(19) Uani 1 1 d .
H9 H 0.6438 0.1744 0.4481 0.100 Uiso 1 1 calc R
C2 C -0.0468(10) -0.0076(4) 0.3519(2) 0.087(2) Uani 1 1 d .
H2 H -0.1655 -0.0369 0.3449 0.104 Uiso 1 1 calc R
C27 C 0.0174(10) 0.3861(4) 0.8245(3) 0.089(2) Uani 1 1 d .
H27A H 0.1214 0.4222 0.8161 0.107 Uiso 1 1 calc R
H27B H -0.1195 0.4007 0.8199 0.107 Uiso 1 1 calc R
C28 C -0.0983(11) 0.2575(4) 0.8554(3) 0.114(2) Uani 1 1 d .
H28A H -0.2308 0.2814 0.8498 0.171 Uiso 1 1 calc R
H28B H -0.0852 0.2399 0.8961 0.171 Uiso 1 1 calc R
H28C H -0.0842 0.2132 0.8289 0.171 Uiso 1 1 calc R
C29 C 0.3113(10) 0.0784(3) 0.3704(2) 0.0721(16) Uani 1 1 d .

loop_
_atom_site_aniso_label
_atom_site_aniso_U_11
_atom_site_aniso_U_22
_atom_site_aniso_U_33
_atom_site_aniso_U_23
_atom_site_aniso_U_13
_atom_site_aniso_U_12
O4 0.078(2) 0.054(3) 0.0634(18) -0.0021(18) 0.0031(18) -0.0146(18)
O3 0.076(3) 0.051(3) 0.141(3) 0.035(3) -0.010(2) 0.000(2)
O1 0.202(6) 0.142(5) 0.066(2) 0.017(3) -0.039(3) 0.044(4)
O2 0.058(3) 0.080(4) 0.245(6) 0.039(4) -0.022(3) 0.000(2)
C16 0.082(3) 0.037(4) 0.055(2) -0.004(2) 0.002(2) -0.005(2)
C22 0.075(3) 0.046(4) 0.053(2) -0.002(2) -0.005(2) -0.002(2)
C4 0.080(4) 0.053(4) 0.055(3) 0.002(3) 0.001(2) 0.002(3)
C26 0.065(4) 0.067(5) 0.062(3) -0.001(3) 0.008(3) 0.001(3)
C13 0.064(3) 0.035(3) 0.051(2) 0.005(2) 0.002(2) 0.001(2)
C1 0.151(7) 0.073(6) 0.048(3) -0.005(3) -0.007(4) 0.036(5)
C19 0.086(4) 0.030(4) 0.058(3) -0.005(2) 0.006(2) -0.005(3)
C8 0.078(4) 0.044(4) 0.057(2) 0.001(2) 0.011(3) -0.005(3)
C18 0.091(4) 0.046(4) 0.074(3) -0.003(3) 0.013(3) -0.018(3)
C11 0.076(4) 0.064(4) 0.050(2) 0.005(2) -0.004(2) -0.007(3)
C12 0.056(3) 0.051(4) 0.054(2) 0.008(2) -0.001(2) -0.008(2)
C14 0.075(3) 0.039(4) 0.058(2) 0.002(2) 0.005(2) -0.009(3)
C7 0.078(4) 0.043(4) 0.050(2) 0.004(2) -0.004(2) 0.003(3)
C3 0.097(4) 0.078(5) 0.054(3) 0.002(3) -0.005(3) -0.004(3)
C15 0.075(4) 0.044(5) 0.060(3) -0.001(3) 0.001(2) 0.001(3)
C17 0.101(5) 0.057(4) 0.066(3) -0.008(3) 0.006(3) -0.022(3)
C25 0.207(9) 0.095(6) 0.059(3) -0.015(4) 0.009(4) -0.032(6)
C6 0.105(4) 0.054(4) 0.074(3) -0.012(3) -0.002(3) 0.011(3)
C10 0.142(6) 0.062(5) 0.064(3) 0.000(3) 0.032(3) -0.017(4)
C24 0.112(5) 0.066(5) 0.049(3) 0.001(3) -0.003(3) -0.014(3)
C23 0.072(4) 0.046(4) 0.053(2) -0.004(3) 0.004(2) -0.008(2)
C21 0.089(4) 0.053(4) 0.054(3) -0.002(3) 0.001(3) 0.000(3)
C20 0.107(5) 0.061(5) 0.060(3) -0.008(3) 0.012(3) -0.017(3)
C5 0.169(7) 0.061(5) 0.048(3) 0.002(3) 0.020(4) 0.014(4)
C9 0.115(5) 0.063(5) 0.071(3) -0.001(3) 0.032(3) -0.017(4)
C2 0.103(5) 0.105(6) 0.053(3) -0.001(3) -0.009(3) 0.012(4)
C27 0.085(4) 0.086(6) 0.097(4) -0.002(4) 0.005(3) 0.014(4)
C28 0.077(5) 0.113(7) 0.153(6) 0.000(5) 0.015(4) -0.013(4)
C29 0.117(5) 0.047(4) 0.053(3) -0.003(3) 0.017(3) 0.004(3)

loop_
_atom_type_symbol
_atom_type_description
_atom_type_scat_dispersion_real
_atom_type_scat_dispersion_imag
_atom_type_scat_source
C C 0.0181 0.0091 'International Tables Vol C Tables 4.2.6.8 and 6.1.1.4'
H H 0.0000 0.0000 'International Tables Vol C Tables 4.2.6.8 and 6.1.1.4'
O O 0.0492 0.0322 'International Tables Vol C Tables 4.2.6.8 and 6.1.1.4'

loop_
_geom_angle_atom_site_label_1
_geom_angle_atom_site_label_2
_geom_angle_atom_site_label_3
_geom_angle
C19 C16 C13 120.5(4)
C19 C16 C17 112.6(4)
C13 C16 C17 104.2(4)
C21 C22 C23 114.8(4)
C3 C4 C29 112.6(4)
C3 C4 C6 107.1(4)
C29 C4 C6 109.0(5)
C3 C4 C7 112.1(4)
C29 C4 C7 105.6(4)
C6 C4 C7 110.4(4)
C27 C26 C23 122.6(5)
C27 C26 C28 121.1(6)
C23 C26 C28 116.2(5)
C12 C13 C15 111.3(4)
C12 C13 C14 107.4(4)
C15 C13 C14 110.1(4)
C12 C13 C16 117.7(4)
C15 C13 C16 109.0(4)
C14 C13 C16 100.6(4)
O1 C1 C2 121.8(8)
O1 C1 C5 121.4(7)
C2 C1 C5 116.8(5)
C20 C19 C21 110.5(4)
C20 C19 C16 112.2(4)
C21 C19 C16 109.4(4)
C9 C8 C7 111.9(4)
C9 C8 C14 114.3(4)
C7 C8 C14 108.8(4)
C14 C18 C17 103.9(4)
C7 C11 C12 114.1(4)
C13 C12 C11 113.8(4)
C18 C14 C8 120.5(4)
C18 C14 C13 105.9(4)
C8 C14 C13 112.4(4)
C11 C7 C8 111.6(4)
C11 C7 C4 116.3(4)
C8 C7 C4 111.3(4)
C2 C3 C4 124.7(6)
O2 C15 O3 121.9(5)
O2 C15 C13 124.6(6)
O3 C15 C13 113.5(5)
C18 C17 C16 107.3(4)
C9 C10 C29 122.7(5)
C25 C24 C23 115.0(5)
O4 C23 C26 111.2(4)
O4 C23 C22 108.4(4)
C26 C23 C22 112.2(4)
O4 C23 C24 104.2(4)
C26 C23 C24 111.2(4)
C22 C23 C24 109.2(4)
C22 C21 C19 114.4(4)
C29 C5 C1 122.5(6)
C10 C9 C8 122.3(6)
C3 C2 C1 121.7(7)
C5 C29 C10 122.4(6)
C5 C29 C4 121.3(6)
C10 C29 C4 116.2(5)

loop_
_geom_bond_atom_site_label_1
_geom_bond_atom_site_label_2
_geom_bond_distance
O4 C23 1.448(6)
O3 C15 1.290(6)
O1 C1 1.216(7)
O2 C15 1.179(6)
C16 C19 1.541(6)
C16 C13 1.549(6)
C16 C17 1.563(7)
C22 C21 1.529(6)
C22 C23 1.530(7)
C4 C3 1.480(8)
C4 C29 1.517(7)
C4 C6 1.548(7)
C4 C7 1.565(6)
C26 C27 1.312(7)
C26 C23 1.500(8)
C26 C28 1.502(9)
C13 C12 1.516(7)
C13 C15 1.539(7)
C13 C14 1.542(6)
C1 C2 1.443(8)
C1 C5 1.452(10)
C19 C20 1.517(7)
C19 C21 1.535(7)
C8 C9 1.507(7)
C8 C7 1.517(7)
C8 C14 1.522(6)
C18 C14 1.520(7)
C18 C17 1.539(7)
C11 C7 1.517(6)
C11 C12 1.517(6)
C3 C2 1.324(7)
C25 C24 1.516(8)
C10 C9 1.331(8)
C10 C29 1.441(9)
C24 C23 1.534(6)
C5 C29 1.353(8)

loop_
_geom_torsion_atom_site_label_1
_geom_torsion_atom_site_label_2
_geom_torsion_atom_site_label_3
_geom_torsion_atom_site_label_4
_geom_torsion
C19 C16 C13 C12 79.9(6)
C17 C16 C13 C12 -152.6(4)
C19 C16 C13 C15 -48.1(6)
C17 C16 C13 C15 79.4(5)
C19 C16 C13 C14 -163.8(5)
C17 C16 C13 C14 -36.4(5)
C13 C16 C19 C20 -51.2(7)
C17 C16 C19 C20 -174.8(5)
C13 C16 C19 C21 -174.2(4)
C17 C16 C19 C21 62.3(6)
C15 C13 C12 C11 -68.2(5)
C14 C13 C12 C11 52.5(5)
C16 C13 C12 C11 165.0(4)
C7 C11 C12 C13 -49.7(6)
C17 C18 C14 C8 -160.8(5)
C17 C18 C14 C13 -31.9(6)
C9 C8 C14 C18 -46.4(7)
C7 C8 C14 C18 -172.2(4)
C9 C8 C14 C13 -172.3(5)
C7 C8 C14 C13 61.8(5)
C12 C13 C14 C18 166.7(4)
C15 C13 C14 C18 -71.9(5)
C16 C13 C14 C18 43.0(5)
C12 C13 C14 C8 -59.8(5)
C15 C13 C14 C8 61.6(6)
C16 C13 C14 C8 176.5(4)
C12 C11 C7 C8 49.9(6)
C12 C11 C7 C4 179.1(4)
C9 C8 C7 C11 178.0(4)
C14 C8 C7 C11 -54.8(5)
C9 C8 C7 C4 46.2(6)
C14 C8 C7 C4 173.4(4)
C3 C4 C7 C11 46.5(6)
C29 C4 C7 C11 169.5(5)
C6 C4 C7 C11 -72.8(6)
C3 C4 C7 C8 175.9(4)
C29 C4 C7 C8 -61.1(5)
C6 C4 C7 C8 56.5(6)
C29 C4 C3 C2 3.9(8)
C6 C4 C3 C2 -116.0(6)
C7 C4 C3 C2 122.7(6)
C12 C13 C15 O2 168.2(6)
C14 C13 C15 O2 49.2(7)
C16 C13 C15 O2 -60.3(7)
C12 C13 C15 O3 -13.9(6)
C14 C13 C15 O3 -132.9(4)
C16 C13 C15 O3 117.6(5)
C14 C18 C17 C16 8.1(6)
C19 C16 C17 C18 150.3(5)
C13 C16 C17 C18 18.1(6)
C27 C26 C23 O4 -0.9(7)
C28 C26 C23 O4 178.7(5)
C27 C26 C23 C22 -122.6(6)
C28 C26 C23 C22 57.0(6)
C27 C26 C23 C24 114.7(6)
C28 C26 C23 C24 -65.7(6)
C21 C22 C23 O4 -64.5(5)
C21 C22 C23 C26 58.8(6)
C21 C22 C23 C24 -177.4(4)
C25 C24 C23 O4 65.2(7)
C25 C24 C23 C26 -54.7(7)
C25 C24 C23 C22 -179.1(5)
C23 C22 C21 C19 -171.7(4)
C20 C19 C21 C22 68.0(6)
C16 C19 C21 C22 -168.0(4)
O1 C1 C5 C29 173.4(7)
C2 C1 C5 C29 -5.6(9)
C29 C10 C9 C8 3.6(10)
C7 C8 C9 C10 -16.7(8)
C14 C8 C9 C10 -140.9(6)
C4 C3 C2 C1 -3.5(10)
O1 C1 C2 C3 -175.0(6)
C5 C1 C2 C3 3.9(9)
C1 C5 C29 C10 -169.5(6)
C1 C5 C29 C4 6.5(9)
C9 C10 C29 C5 154.7(7)
C9 C10 C29 C4 -21.4(9)
C3 C4 C29 C5 -5.3(7)
C6 C4 C29 C5 113.5(6)
C7 C4 C29 C5 -127.9(6)
C3 C4 C29 C10 170.9(5)
C6 C4 C29 C10 -70.3(6)
C7 C4 C29 C10 48.3(6)

loop_
_cod_related_entry_id
_cod_related_entry_code
_cod_related_entry_database
1 25050562 ChemSpider
